data_7211747
loop_
_publ_author_name
'Ling, Yun'
'Zhang, Lei'
'Li, Jing'
'Fan, Shuan-Shi'
'Du, Miao'

_publ_section_title
;
 Thiocyanate-induced conformational transformation of a flexible
 fluconazole ligand in Cd(II) coordination polymers
;
_journal_issue 2
_journal_name_full CrystEngComm
_journal_page_first 604
_journal_paper_doi 10.1039/b914049b
_journal_volume 12
_journal_year 2010
_chemical_formula_sum 'C27 H24 Cd F4 N14 O5 S'
_chemical_formula_weight 845.06
_chemical_name_systematic
;
?
;
_space_group_IT_number 2
_symmetry_cell_setting triclinic
_symmetry_space_group_name_Hall '-P 1'
_symmetry_space_group_name_H-M 'P -1'
_atom_sites_solution_hydrogens geom
_atom_sites_solution_primary direct
_atom_sites_solution_secondary difmap
_audit_creation_method SHELXL-97
_cell_angle_alpha 87.859(7)
_cell_angle_beta 77.101(7)
_cell_angle_gamma 74.224(7)
_cell_formula_units_Z 2
_cell_length_a 10.693(6)
_cell_length_b 12.064(7)
_cell_length_c 14.206(8)
_cell_measurement_reflns_used 4053
_cell_measurement_temperature 293(2)
_cell_measurement_theta_max 25.45
_cell_measurement_theta_min 2.32
_cell_volume 1718.5(17)
_computing_cell_refinement 'Bruker SMART APEX II'
_computing_data_collection 'Bruker SMART APEX II'
_computing_data_reduction 'Bruker SAINT'
_computing_molecular_graphics 'Bruker SHELXTL'
_computing_publication_material 'Bruker SHELXTL'
_computing_structure_refinement 'SHELXL-97 (Sheldrick, 1997)'
_computing_structure_solution 'SHELXS-97 (Sheldrick, 1990)'
_diffrn_ambient_temperature 293(2)
_diffrn_measured_fraction_theta_full 0.981
_diffrn_measured_fraction_theta_max 0.981
_diffrn_measurement_device_type 'APEX II CCD area detector'
_diffrn_measurement_method 'phi and omega scans'
_diffrn_radiation_monochromator graphite
_diffrn_radiation_source 'fine-focus sealed tube'
_diffrn_radiation_type MoK\a
_diffrn_radiation_wavelength 0.71073
_diffrn_reflns_av_R_equivalents 0.0147
_diffrn_reflns_av_sigmaI/netI 0.0268
_diffrn_reflns_limit_h_max 12
_diffrn_reflns_limit_h_min -11
_diffrn_reflns_limit_k_max 14
_diffrn_reflns_limit_k_min -14
_diffrn_reflns_limit_l_max 17
_diffrn_reflns_limit_l_min -16
_diffrn_reflns_number 9464
_diffrn_reflns_theta_full 25.20
_diffrn_reflns_theta_max 25.20
_diffrn_reflns_theta_min 1.75
_exptl_absorpt_coefficient_mu 0.777
_exptl_absorpt_correction_T_max 0.9200
_exptl_absorpt_correction_T_min 0.8100
_exptl_absorpt_correction_type multi-scan
_exptl_absorpt_process_details SADABS
_exptl_crystal_colour COLORLESS
_exptl_crystal_density_diffrn 1.633
_exptl_crystal_density_method 'not measured'
_exptl_crystal_description BLOCK
_exptl_crystal_F_000 848
_exptl_crystal_size_max 0.26
_exptl_crystal_size_mid 0.20
_exptl_crystal_size_min 0.16
_refine_diff_density_max 0.502
_refine_diff_density_min -0.424
_refine_diff_density_rms 0.051
_refine_ls_extinction_method none
_refine_ls_goodness_of_fit_ref 1.041
_refine_ls_hydrogen_treatment constr
_refine_ls_matrix_type full
_refine_ls_number_parameters 470
_refine_ls_number_reflns 6081
_refine_ls_number_restraints 37
_refine_ls_restrained_S_all 1.086
_refine_ls_R_factor_all 0.0401
_refine_ls_R_factor_gt 0.0314
_refine_ls_shift/su_max 0.000
_refine_ls_shift/su_mean 0.000
_refine_ls_structure_factor_coef Fsqd
_refine_ls_weighting_details 'calc w=1/[\s^2^(Fo^2^)+(0.0455P)^2^+0.5943P] where P=(Fo^2^+2Fc^2^)/3'
_refine_ls_weighting_scheme calc
_refine_ls_wR_factor_gt 0.0808
_refine_ls_wR_factor_ref 0.0849
_reflns_number_gt 5098
_reflns_number_total 6081
_reflns_threshold_expression >2sigma(I)
_cod_data_source_file b914049b.txt
_cod_data_source_block Compound4
_cod_depositor_comments
;
The following automatic conversions were performed:

'_symmetry_cell_setting' value 'Triclinic' changed to 'triclinic'
according to /home/saulius/struct/CIF-dictionaries/cif_core.dic
dictionary named 'cif_core.dic' version 2.4.2 from
2011-04-26.

'_exptl_absorpt_correction_type' value 'MULTI-SCAN'
changed to 'multi-scan' according to
/home/saulius/struct/CIF-dictionaries/cif_core.dic dictionary named
'cif_core.dic' version 2.4.2 from 2011-04-26.

Automatic conversion script
Id: cif_fix_values 1891 2012-01-12 08:04:46Z andrius 
;
_cod_original_cell_volume 1718.7(17)
_cod_original_sg_symbol_H-M P-1
_cod_database_code 7211747

loop_
_symmetry_equiv_pos_as_xyz
'x, y, z'
'-x, -y, -z'

loop_
_atom_site_label
_atom_site_type_symbol
_atom_site_fract_x
_atom_site_fract_y
_atom_site_fract_z
_atom_site_U_iso_or_equiv
_atom_site_adp_type
_atom_site_occupancy
_atom_site_symmetry_multiplicity
_atom_site_calc_flag
_atom_site_refinement_flags
Cd1 Cd 0.19890(2) 0.400250(17) 0.342546(16) 0.04971(9) Uani 1 1 d .
N1 N 0.3460(3) 0.3981(2) 0.44246(19) 0.0590(7) Uani 1 1 d U
N2 N 0.4171(3) 0.42538(19) 0.57412(18) 0.0527(6) Uani 1 1 d .
N3 N 0.5104(2) 0.34395(19) 0.51410(16) 0.0463(5) Uani 1 1 d .
N4 N 0.7168(2) -0.01524(19) 0.65800(17) 0.0479(5) Uani 1 1 d .
N5 N 0.6428(3) -0.0232(2) 0.74741(19) 0.0624(7) Uani 1 1 d .
N6 N 0.7240(3) -0.1955(2) 0.67382(18) 0.0522(6) Uani 1 1 d .
N7 N 0.3615(2) 0.4147(2) 0.20120(19) 0.0542(6) Uani 1 1 d .
N8 N 0.4881(3) 0.3715(2) 0.05187(19) 0.0609(7) Uani 1 1 d .
N9 N 0.5575(2) 0.4028(2) 0.11077(18) 0.0514(6) Uani 1 1 d .
N10 N 0.9749(3) 0.3331(3) 0.1348(2) 0.0639(7) Uani 1 1 d U
N11 N 0.9556(4) 0.4466(3) 0.1175(3) 0.0892(10) Uani 1 1 d U
N12 N 1.0616(3) 0.3978(2) 0.2369(2) 0.0636(7) Uani 1 1 d .
N13 N 0.0462(3) 0.3610(2) 0.4716(3) 0.0842(10) Uani 1 1 d U
N14 N 0.9087(4) 0.0502(3) 0.3384(3) 0.0834(9) Uani 1 1 d .
C1 C 0.3208(3) 0.4546(3) 0.5278(2) 0.0574(8) Uani 1 1 d .
H1 H 0.2412 0.5100 0.5517 0.069 Uiso 1 1 calc R
C2 C 0.4662(3) 0.3285(3) 0.4374(2) 0.0544(7) Uani 1 1 d .
H2 H 0.5130 0.2761 0.3871 0.065 Uiso 1 1 calc R
C3 C 0.6292(3) 0.2765(2) 0.5439(2) 0.0469(6) Uani 1 1 d .
H3B H 0.6490 0.3194 0.5924 0.056 Uiso 1 1 calc R
H3A H 0.7044 0.2613 0.4889 0.056 Uiso 1 1 calc R
C4 C 0.6073(3) 0.1616(2) 0.5855(2) 0.0442(6) Uani 1 1 d .
C5 C 0.7311(3) 0.0956(2) 0.6215(2) 0.0524(7) Uani 1 1 d .
H5A H 0.8092 0.0842 0.5689 0.063 Uiso 1 1 calc R
H5B H 0.7434 0.1403 0.6724 0.063 Uiso 1 1 calc R
C6 C 0.6514(3) -0.1331(3) 0.7523(2) 0.0581(8) Uani 1 1 d .
H6 H 0.6099 -0.1655 0.8067 0.070 Uiso 1 1 calc R
C7 C 0.7640(3) -0.1180(2) 0.6157(2) 0.0554(8) Uani 1 1 d .
H7 H 0.8177 -0.1337 0.5539 0.066 Uiso 1 1 calc R
C8 C 0.4790(3) 0.1849(2) 0.6617(2) 0.0531(7) Uani 1 1 d .
C9 C 0.4619(4) 0.2456(3) 0.7440(3) 0.0773(11) Uani 1 1 d .
C10 C 0.3417(7) 0.2735(4) 0.8128(4) 0.120(2) Uani 1 1 d .
H10 H 0.3303 0.3153 0.8692 0.144 Uiso 1 1 calc R
C11 C 0.2399(6) 0.2344(5) 0.7911(5) 0.119(3) Uani 1 1 d .
C12 C 0.2504(5) 0.1770(5) 0.7117(5) 0.121(2) Uani 1 1 d .
H12 H 0.1784 0.1546 0.7002 0.146 Uiso 1 1 calc R
C13 C 0.3705(3) 0.1508(3) 0.6459(3) 0.0775(11) Uani 1 1 d .
H13 H 0.3797 0.1095 0.5896 0.093 Uiso 1 1 calc R
C14 C 0.3724(3) 0.3800(3) 0.1095(2) 0.0569(8) Uani 1 1 d .
H14 H 0.3025 0.3633 0.0892 0.068 Uiso 1 1 calc R
C15 C 0.4815(3) 0.4284(2) 0.1978(2) 0.0522(7) Uani 1 1 d .
H15 H 0.5080 0.4528 0.2496 0.063 Uiso 1 1 calc R
C16 C 0.7000(3) 0.3890(3) 0.0804(2) 0.0611(8) Uani 1 1 d .
H16B H 0.7226 0.4512 0.1082 0.073 Uiso 1 1 calc R
H16A H 0.7245 0.3931 0.0106 0.073 Uiso 1 1 calc R
C17 C 0.7781(3) 0.2737(3) 0.1123(2) 0.0548(7) Uani 1 1 d .
C18 C 0.9291(3) 0.2578(4) 0.0813(3) 0.0754(10) Uani 1 1 d .
H18B H 0.9751 0.1784 0.0907 0.091 Uiso 1 1 calc R
H18A H 0.9521 0.2731 0.0130 0.091 Uiso 1 1 calc R
C19 C 1.0093(4) 0.4806(3) 0.1804(3) 0.0849(13) Uani 1 1 d .
H19 H 1.0113 0.5566 0.1859 0.102 Uiso 1 1 calc R
C20 C 1.0365(3) 0.3066(3) 0.2063(3) 0.0632(9) Uani 1 1 d .
H20 H 1.0592 0.2334 0.2315 0.076 Uiso 1 1 calc R
C21 C 0.7474(3) 0.1726(3) 0.0702(2) 0.0544(7) Uani 1 1 d .
C22 C 0.7805(4) 0.1470(4) -0.0276(2) 0.0737(10) Uani 1 1 d .
C23 C 0.7605(5) 0.0529(4) -0.0670(3) 0.0890(13) Uani 1 1 d .
H23 H 0.7873 0.0366 -0.1331 0.107 Uiso 1 1 calc R
C24 C 0.7000(5) -0.0156(4) -0.0055(3) 0.0853(12) Uani 1 1 d .
C25 C 0.6589(4) 0.0067(3) 0.0909(3) 0.0742(10) Uani 1 1 d .
H25 H 0.6138 -0.0394 0.1309 0.089 Uiso 1 1 calc R
C26 C 0.6854(3) 0.0993(3) 0.1281(2) 0.0607(8) Uani 1 1 d .
H26 H 0.6609 0.1131 0.1945 0.073 Uiso 1 1 calc R
C27 C -0.0213(3) 0.3630(2) 0.5471(3) 0.0524(7) Uani 1 1 d .
O1 O 0.5929(2) 0.09516(17) 0.51065(16) 0.0626(6) Uani 1 1 d D
H1W H 0.6419 0.0806 0.4567 0.094 Uiso 1 1 d RD
O2 O 0.7378(2) 0.27915(19) 0.21416(15) 0.0600(5) Uani 1 1 d .
H2W H 0.7775 0.2196 0.2363 0.090 Uiso 1 1 calc R
O3 O 0.7918(3) 0.1099(3) 0.3466(2) 0.1033(10) Uani 1 1 d .
O4 O 0.9329(4) -0.0202(4) 0.4006(3) 0.1397(15) Uani 1 1 d .
O5 O 0.9946(4) 0.0566(3) 0.2677(3) 0.1205(12) Uani 1 1 d .
S1 S -0.11996(9) 0.36714(7) 0.65229(6) 0.0591(2) Uani 1 1 d .
F1 F 0.8364(3) 0.2184(3) -0.08898(15) 0.1067(9) Uani 1 1 d .
F2 F 0.6805(4) -0.1096(2) -0.0422(2) 0.1313(12) Uani 1 1 d .
F3 F 0.1236(4) 0.2599(3) 0.8598(3) 0.201(2) Uani 1 1 d U
F4 F 0.5641(3) 0.2827(2) 0.76153(15) 0.1020(8) Uani 1 1 d U

loop_
_atom_site_aniso_label
_atom_site_aniso_U_11
_atom_site_aniso_U_22
_atom_site_aniso_U_33
_atom_site_aniso_U_23
_atom_site_aniso_U_13
_atom_site_aniso_U_12
Cd1 0.04420(14) 0.04092(13) 0.06222(16) 0.00190(9) -0.01166(10) -0.00873(9)
N1 0.0668(17) 0.0481(14) 0.0643(16) 0.0052(12) -0.0264(14) -0.0102(13)
N2 0.0640(16) 0.0349(12) 0.0545(14) 0.0018(11) -0.0111(13) -0.0074(11)
N3 0.0558(14) 0.0349(12) 0.0494(14) 0.0066(10) -0.0151(12) -0.0120(11)
N4 0.0492(14) 0.0378(12) 0.0549(14) 0.0044(10) -0.0143(11) -0.0066(10)
N5 0.083(2) 0.0435(14) 0.0540(15) 0.0029(12) -0.0128(14) -0.0090(13)
N6 0.0560(15) 0.0388(13) 0.0569(15) 0.0033(11) -0.0114(12) -0.0061(11)
N7 0.0468(15) 0.0500(14) 0.0649(17) 0.0073(12) -0.0112(12) -0.0131(11)
N8 0.0618(17) 0.0702(18) 0.0543(15) 0.0149(13) -0.0189(14) -0.0210(14)
N9 0.0470(14) 0.0509(14) 0.0569(15) 0.0150(12) -0.0127(12) -0.0153(11)
N10 0.0467(15) 0.0736(19) 0.0735(18) 0.0007(15) -0.0147(14) -0.0187(13)
N11 0.088(2) 0.096(3) 0.109(3) 0.037(2) -0.053(2) -0.047(2)
N12 0.0511(15) 0.0557(16) 0.091(2) 0.0078(14) -0.0285(15) -0.0166(13)
N13 0.082(2) 0.0494(17) 0.098(2) -0.0032(16) 0.020(2) -0.0120(15)
N14 0.089(3) 0.083(2) 0.070(2) 0.0010(18) -0.012(2) -0.014(2)
C1 0.060(2) 0.0409(16) 0.066(2) 0.0058(14) -0.0132(16) -0.0054(14)
C2 0.066(2) 0.0441(16) 0.0534(18) 0.0030(13) -0.0202(16) -0.0105(15)
C3 0.0491(16) 0.0407(15) 0.0547(17) 0.0057(12) -0.0142(14) -0.0171(13)
C4 0.0463(15) 0.0333(13) 0.0578(17) 0.0030(12) -0.0194(13) -0.0127(12)
C5 0.0491(17) 0.0428(16) 0.0669(19) 0.0094(14) -0.0171(15) -0.0127(13)
C6 0.069(2) 0.0434(17) 0.0550(18) 0.0077(14) -0.0091(16) -0.0089(15)
C7 0.0539(18) 0.0406(16) 0.0617(19) 0.0018(14) -0.0062(15) -0.0019(13)
C8 0.0486(17) 0.0331(14) 0.072(2) 0.0144(14) -0.0083(15) -0.0079(12)
C9 0.098(3) 0.0424(18) 0.075(2) 0.0055(17) 0.014(2) -0.0190(19)
C10 0.158(5) 0.047(2) 0.102(4) 0.016(2) 0.045(4) 0.000(3)
C11 0.085(4) 0.069(3) 0.145(5) 0.046(3) 0.052(4) 0.008(3)
C12 0.055(3) 0.106(4) 0.181(6) 0.068(4) -0.001(3) -0.014(3)
C13 0.049(2) 0.066(2) 0.118(3) 0.036(2) -0.021(2) -0.0204(17)
C14 0.0502(18) 0.064(2) 0.062(2) 0.0147(16) -0.0201(16) -0.0201(15)
C15 0.0497(17) 0.0451(16) 0.0626(19) 0.0036(14) -0.0157(15) -0.0119(13)
C16 0.0504(18) 0.068(2) 0.066(2) 0.0131(16) -0.0088(15) -0.0225(16)
C17 0.0457(17) 0.065(2) 0.0516(17) -0.0002(14) -0.0094(14) -0.0134(14)
C18 0.0477(19) 0.101(3) 0.076(2) -0.023(2) -0.0088(17) -0.0188(19)
C19 0.078(3) 0.063(2) 0.134(4) 0.032(2) -0.057(3) -0.031(2)
C20 0.0482(18) 0.0558(19) 0.089(2) 0.0041(17) -0.0241(18) -0.0131(15)
C21 0.0473(17) 0.0618(19) 0.0546(18) 0.0011(14) -0.0152(14) -0.0124(14)
C22 0.081(3) 0.095(3) 0.054(2) 0.0085(19) -0.0143(18) -0.039(2)
C23 0.111(3) 0.109(3) 0.058(2) -0.009(2) -0.027(2) -0.040(3)
C24 0.120(4) 0.073(3) 0.079(3) 0.003(2) -0.043(3) -0.036(2)
C25 0.091(3) 0.061(2) 0.077(2) 0.0163(18) -0.030(2) -0.025(2)
C26 0.067(2) 0.0583(19) 0.0560(19) 0.0068(15) -0.0173(16) -0.0134(16)
C27 0.0451(17) 0.0327(14) 0.076(2) -0.0006(14) -0.0087(16) -0.0084(12)
O1 0.0824(16) 0.0455(12) 0.0700(14) -0.0040(10) -0.0319(12) -0.0213(11)
O2 0.0576(13) 0.0639(14) 0.0525(12) -0.0021(10) -0.0127(10) -0.0054(11)
O3 0.096(2) 0.113(2) 0.0763(18) 0.0020(17) -0.0189(17) 0.0127(19)
O4 0.108(3) 0.166(4) 0.117(3) 0.055(3) -0.023(2) 0.003(2)
O5 0.109(3) 0.135(3) 0.102(2) 0.013(2) 0.023(2) -0.046(2)
S1 0.0615(5) 0.0439(4) 0.0690(5) 0.0040(4) -0.0075(4) -0.0154(4)
F1 0.142(2) 0.144(2) 0.0558(12) 0.0060(13) -0.0103(13) -0.083(2)
F2 0.223(4) 0.0976(19) 0.105(2) -0.0019(15) -0.063(2) -0.074(2)
F3 0.128(3) 0.135(3) 0.229(4) 0.075(3) 0.105(3) 0.023(2)
F4 0.165(2) 0.0809(15) 0.0671(13) -0.0140(11) -0.0107(14) -0.0557(17)

loop_
_atom_type_symbol
_atom_type_description
_atom_type_scat_dispersion_real
_atom_type_scat_dispersion_imag
_atom_type_scat_source
C C 0.0033 0.0016 'International Tables Vol C Tables 4.2.6.8 and 6.1.1.4'
H H 0.0000 0.0000 'International Tables Vol C Tables 4.2.6.8 and 6.1.1.4'
N N 0.0061 0.0033 'International Tables Vol C Tables 4.2.6.8 and 6.1.1.4'
O O 0.0106 0.0060 'International Tables Vol C Tables 4.2.6.8 and 6.1.1.4'
F F 0.0171 0.0103 'International Tables Vol C Tables 4.2.6.8 and 6.1.1.4'
S S 0.1246 0.1234 'International Tables Vol C Tables 4.2.6.8 and 6.1.1.4'
Cd Cd -0.8075 1.2024 'International Tables Vol C Tables 4.2.6.8 and 6.1.1.4'

loop_
_geom_angle_atom_site_label_1
_geom_angle_atom_site_label_2
_geom_angle_atom_site_label_3
_geom_angle
_geom_angle_site_symmetry_1
_geom_angle_site_symmetry_3
N13 Cd1 N12 91.79(13) . 1_455
N13 Cd1 N1 90.49(13) . .
N12 Cd1 N1 177.10(10) 1_455 .
N13 Cd1 N7 172.15(9) . .
N12 Cd1 N7 85.45(11) 1_455 .
N1 Cd1 N7 92.06(11) . .
N13 Cd1 N6 83.24(10) . 2_656
N12 Cd1 N6 88.66(9) 1_455 2_656
N1 Cd1 N6 89.83(9) . 2_656
N7 Cd1 N6 89.35(9) . 2_656
N13 Cd1 S1 100.54(8) . 2_566
N12 Cd1 S1 89.68(7) 1_455 2_566
N1 Cd1 S1 91.66(7) . 2_566
N7 Cd1 S1 86.81(6) . 2_566
N6 Cd1 S1 175.93(6) 2_656 2_566
C2 N1 C1 102.8(3) . .
C2 N1 Cd1 128.3(2) . .
C1 N1 Cd1 128.1(2) . .
C1 N2 N3 102.4(2) . .
C2 N3 N2 109.9(3) . .
C2 N3 C3 128.6(3) . .
N2 N3 C3 120.9(2) . .
C7 N4 N5 109.6(2) . .
C7 N4 C5 129.8(3) . .
N5 N4 C5 120.6(2) . .
C6 N5 N4 102.3(2) . .
C7 N6 C6 103.0(3) . .
C7 N6 Cd1 128.3(2) . 2_656
C6 N6 Cd1 127.5(2) . 2_656
C15 N7 C14 102.2(3) . .
C15 N7 Cd1 126.7(2) . .
C14 N7 Cd1 128.8(2) . .
C14 N8 N9 102.5(3) . .
C15 N9 N8 109.9(2) . .
C15 N9 C16 127.9(3) . .
N8 N9 C16 121.5(3) . .
C20 N10 N11 109.4(3) . .
C20 N10 C18 128.0(3) . .
N11 N10 C18 122.6(3) . .
C19 N11 N10 102.6(3) . .
C20 N12 C19 102.7(3) . .
C20 N12 Cd1 126.5(2) . 1_655
C19 N12 Cd1 129.9(2) . 1_655
C27 N13 Cd1 162.3(3) . .
O5 N14 O4 121.0(4) . .
O5 N14 O3 120.9(4) . .
O4 N14 O3 117.9(4) . .
N2 C1 N1 114.7(3) . .
N2 C1 H1 122.7 . .
N1 C1 H1 122.7 . .
N3 C2 N1 110.2(3) . .
N3 C2 H2 124.9 . .
N1 C2 H2 124.9 . .
N3 C3 C4 109.8(2) . .
N3 C3 H3B 109.7 . .
C4 C3 H3B 109.7 . .
N3 C3 H3A 109.7 . .
C4 C3 H3A 109.7 . .
H3B C3 H3A 108.2 . .
O1 C4 C8 107.3(2) . .
O1 C4 C5 108.3(2) . .
C8 C4 C5 114.3(2) . .
O1 C4 C3 108.7(2) . .
C8 C4 C3 109.7(2) . .
C5 C4 C3 108.6(2) . .
N4 C5 C4 110.4(2) . .
N4 C5 H5A 109.6 . .
C4 C5 H5A 109.6 . .
N4 C5 H5B 109.6 . .
C4 C5 H5B 109.6 . .
H5A C5 H5B 108.1 . .
N5 C6 N6 115.0(3) . .
N5 C6 H6 122.5 . .
N6 C6 H6 122.5 . .
N4 C7 N6 110.1(3) . .
N4 C7 H7 125.0 . .
N6 C7 H7 125.0 . .
C9 C8 C13 117.8(3) . .
C9 C8 C4 121.7(3) . .
C13 C8 C4 120.4(3) . .
C8 C9 F4 119.8(3) . .
C8 C9 C10 122.6(5) . .
F4 C9 C10 117.6(4) . .
C11 C10 C9 115.4(5) . .
C11 C10 H10 122.3 . .
C9 C10 H10 122.3 . .
C12 C11 F3 120.5(7) . .
C12 C11 C10 124.5(5) . .
F3 C11 C10 115.0(7) . .
C11 C12 C13 118.3(6) . .
C11 C12 H12 120.8 . .
C13 C12 H12 120.8 . .
C12 C13 C8 121.4(5) . .
C12 C13 H13 119.3 . .
C8 C13 H13 119.3 . .
N8 C14 N7 115.0(3) . .
N8 C14 H14 122.5 . .
N7 C14 H14 122.5 . .
N9 C15 N7 110.5(3) . .
N9 C15 H15 124.8 . .
N7 C15 H15 124.8 . .
N9 C16 C17 110.8(2) . .
N9 C16 H16B 109.5 . .
C17 C16 H16B 109.5 . .
N9 C16 H16A 109.5 . .
C17 C16 H16A 109.5 . .
H16B C16 H16A 108.1 . .
O2 C17 C21 111.4(3) . .
O2 C17 C16 104.4(3) . .
C21 C17 C16 111.9(3) . .
O2 C17 C18 110.0(3) . .
C21 C17 C18 107.7(3) . .
C16 C17 C18 111.6(3) . .
N10 C18 C17 112.7(3) . .
N10 C18 H18B 109.0 . .
C17 C18 H18B 109.0 . .
N10 C18 H18A 109.0 . .
C17 C18 H18A 109.0 . .
H18B C18 H18A 107.8 . .
N11 C19 N12 114.9(3) . .
N11 C19 H19 122.6 . .
N12 C19 H19 122.6 . .
N12 C20 N10 110.4(3) . .
N12 C20 H20 124.8 . .
N10 C20 H20 124.8 . .
C22 C21 C26 115.5(3) . .
C22 C21 C17 122.5(3) . .
C26 C21 C17 121.9(3) . .
F1 C22 C23 117.6(3) . .
F1 C22 C21 118.6(3) . .
C23 C22 C21 123.7(4) . .
C24 C23 C22 117.2(4) . .
C24 C23 H23 121.4 . .
C22 C23 H23 121.4 . .
F2 C24 C25 118.9(4) . .
F2 C24 C23 118.5(4) . .
C25 C24 C23 122.6(4) . .
C24 C25 C26 118.3(4) . .
C24 C25 H25 120.8 . .
C26 C25 H25 120.8 . .
C25 C26 C21 122.4(3) . .
C25 C26 H26 118.8 . .
C21 C26 H26 118.8 . .
N13 C27 S1 178.4(3) . .
C4 O1 H1W 127.1 . .
C17 O2 H2W 109.5 . .
C27 S1 Cd1 92.37(10) . 2_566

loop_
_geom_bond_atom_site_label_1
_geom_bond_atom_site_label_2
_geom_bond_distance
_geom_bond_site_symmetry_2
Cd1 N13 2.295(3) .
Cd1 N12 2.328(3) 1_455
Cd1 N1 2.337(3) .
Cd1 N7 2.380(3) .
Cd1 N6 2.385(3) 2_656
Cd1 S1 2.7006(17) 2_566
N1 C2 1.318(4) .
N1 C1 1.350(4) .
N2 C1 1.306(4) .
N2 N3 1.355(3) .
N3 C2 1.318(4) .
N3 C3 1.451(4) .
N4 C7 1.317(4) .
N4 N5 1.354(4) .
N4 C5 1.451(4) .
N5 C6 1.304(4) .
N6 C7 1.319(4) .
N6 C6 1.331(4) .
N6 Cd1 2.385(3) 2_656
N7 C15 1.328(4) .
N7 C14 1.354(4) .
N8 C14 1.303(4) .
N8 N9 1.359(4) .
N9 C15 1.314(4) .
N9 C16 1.452(4) .
N10 C20 1.314(4) .
N10 N11 1.351(4) .
N10 C18 1.450(4) .
N11 C19 1.296(5) .
N12 C20 1.312(4) .
N12 C19 1.338(4) .
N12 Cd1 2.328(3) 1_655
N13 C27 1.149(4) .
N14 O5 1.217(4) .
N14 O4 1.223(5) .
N14 O3 1.244(4) .
C1 H1 0.9300 .
C2 H2 0.9300 .
C3 C4 1.542(4) .
C3 H3B 0.9700 .
C3 H3A 0.9700 .
C4 O1 1.415(3) .
C4 C8 1.511(4) .
C4 C5 1.532(4) .
C5 H5A 0.9700 .
C5 H5B 0.9700 .
C6 H6 0.9300 .
C7 H7 0.9300 .
C8 C9 1.353(5) .
C8 C13 1.396(5) .
C9 F4 1.361(5) .
C9 C10 1.396(6) .
C10 C11 1.393(9) .
C10 H10 0.9300 .
C11 C12 1.314(8) .
C11 F3 1.365(5) .
C12 C13 1.374(6) .
C12 H12 0.9300 .
C13 H13 0.9300 .
C14 H14 0.9300 .
C15 H15 0.9300 .
C16 C17 1.526(5) .
C16 H16B 0.9700 .
C16 H16A 0.9700 .
C17 O2 1.413(4) .
C17 C21 1.520(4) .
C17 C18 1.537(5) .
C18 H18B 0.9700 .
C18 H18A 0.9700 .
C19 H19 0.9300 .
C20 H20 0.9300 .
C21 C22 1.380(5) .
C21 C26 1.385(4) .
C22 F1 1.361(4) .
C22 C23 1.371(5) .
C23 C24 1.361(6) .
C23 H23 0.9300 .
C24 F2 1.349(4) .
C24 C25 1.354(5) .
C25 C26 1.376(5) .
C25 H25 0.9300 .
C26 H26 0.9300 .
C27 S1 1.620(4) .
O1 H1W 0.8209 .
O2 H2W 0.8200 .
S1 Cd1 2.7006(17) 2_566

loop_
_geom_torsion_atom_site_label_1
_geom_torsion_atom_site_label_2
_geom_torsion_atom_site_label_3
_geom_torsion_atom_site_label_4
_geom_torsion
_geom_torsion_site_symmetry_1
N13 Cd1 N1 C2 117.9(3) .
N7 Cd1 N1 C2 -54.6(3) .
N6 Cd1 N1 C2 34.7(3) 2_656
S1 Cd1 N1 C2 -141.5(3) 2_566
N13 Cd1 N1 C1 -50.2(3) .
N7 Cd1 N1 C1 137.3(3) .
N6 Cd1 N1 C1 -133.4(3) 2_656
S1 Cd1 N1 C1 50.4(3) 2_566
C1 N2 N3 C2 -0.4(3) .
C1 N2 N3 C3 -171.9(2) .
C7 N4 N5 C6 0.1(3) .
C5 N4 N5 C6 178.5(3) .
N12 Cd1 N7 C15 175.4(2) 1_455
N1 Cd1 N7 C15 -6.0(2) .
N6 Cd1 N7 C15 -95.9(2) 2_656
S1 Cd1 N7 C15 85.5(2) 2_566
N12 Cd1 N7 C14 -25.1(3) 1_455
N1 Cd1 N7 C14 153.4(3) .
N6 Cd1 N7 C14 63.6(3) 2_656
S1 Cd1 N7 C14 -115.0(3) 2_566
C14 N8 N9 C15 -0.5(3) .
C14 N8 N9 C16 170.4(3) .
C20 N10 N11 C19 0.6(4) .
C18 N10 N11 C19 179.3(3) .
N12 Cd1 N13 C27 -136.4(10) 1_455
N1 Cd1 N13 C27 45.4(10) .
N6 Cd1 N13 C27 135.2(10) 2_656
S1 Cd1 N13 C27 -46.4(10) 2_566
N3 N2 C1 N1 -0.2(3) .
C2 N1 C1 N2 0.7(4) .
Cd1 N1 C1 N2 171.2(2) .
N2 N3 C2 N1 0.9(3) .
C3 N3 C2 N1 171.5(3) .
C1 N1 C2 N3 -0.9(3) .
Cd1 N1 C2 N3 -171.37(19) .
C2 N3 C3 C4 -74.8(4) .
N2 N3 C3 C4 94.9(3) .
N3 C3 C4 O1 65.6(3) .
N3 C3 C4 C8 -51.3(3) .
N3 C3 C4 C5 -176.8(2) .
C7 N4 C5 C4 98.6(4) .
N5 N4 C5 C4 -79.4(3) .
O1 C4 C5 N4 -60.0(3) .
C8 C4 C5 N4 59.5(3) .
C3 C4 C5 N4 -177.8(2) .
N4 N5 C6 N6 -0.3(4) .
C7 N6 C6 N5 0.3(4) .
Cd1 N6 C6 N5 168.2(2) 2_656
N5 N4 C7 N6 0.0(4) .
C5 N4 C7 N6 -178.1(3) .
C6 N6 C7 N4 -0.2(3) .
Cd1 N6 C7 N4 -167.95(19) 2_656
O1 C4 C8 C9 179.1(3) .
C5 C4 C8 C9 59.1(4) .
C3 C4 C8 C9 -63.1(4) .
O1 C4 C8 C13 -5.5(4) .
C5 C4 C8 C13 -125.5(3) .
C3 C4 C8 C13 112.4(3) .
C13 C8 C9 F4 -178.7(3) .
C4 C8 C9 F4 -3.1(5) .
C13 C8 C9 C10 0.8(5) .
C4 C8 C9 C10 176.4(3) .
C8 C9 C10 C11 0.1(6) .
F4 C9 C10 C11 179.5(4) .
C9 C10 C11 C12 -1.3(7) .
C9 C10 C11 F3 178.7(3) .
F3 C11 C12 C13 -178.4(4) .
C10 C11 C12 C13 1.6(8) .
C11 C12 C13 C8 -0.7(6) .
C9 C8 C13 C12 -0.5(5) .
C4 C8 C13 C12 -176.2(3) .
N9 N8 C14 N7 0.2(4) .
C15 N7 C14 N8 0.1(4) .
Cd1 N7 C14 N8 -163.2(2) .
N8 N9 C15 N7 0.7(3) .
C16 N9 C15 N7 -169.6(3) .
C14 N7 C15 N9 -0.5(3) .
Cd1 N7 C15 N9 163.30(19) .
C15 N9 C16 C17 76.1(4) .
N8 N9 C16 C17 -93.1(3) .
N9 C16 C17 O2 -61.0(3) .
N9 C16 C17 C21 59.6(4) .
N9 C16 C17 C18 -179.7(3) .
C20 N10 C18 C17 102.7(4) .
N11 N10 C18 C17 -75.8(4) .
O2 C17 C18 N10 -44.9(4) .
C21 C17 C18 N10 -166.4(3) .
C16 C17 C18 N10 70.4(4) .
N10 N11 C19 N12 0.0(5) .
C20 N12 C19 N11 -0.6(5) .
Cd1 N12 C19 N11 168.6(3) 1_655
C19 N12 C20 N10 0.9(4) .
Cd1 N12 C20 N10 -168.8(2) 1_655
N11 N10 C20 N12 -1.0(4) .
C18 N10 C20 N12 -179.7(3) .
O2 C17 C21 C22 -178.2(3) .
C16 C17 C21 C22 65.4(4) .
C18 C17 C21 C22 -57.6(4) .
O2 C17 C21 C26 1.1(4) .
C16 C17 C21 C26 -115.3(3) .
C18 C17 C21 C26 121.7(3) .
C26 C21 C22 F1 177.2(3) .
C17 C21 C22 F1 -3.5(5) .
C26 C21 C22 C23 -3.0(6) .
C17 C21 C22 C23 176.4(4) .
F1 C22 C23 C24 -177.6(4) .
C21 C22 C23 C24 2.6(7) .
C22 C23 C24 F2 -179.2(4) .
C22 C23 C24 C25 0.7(7) .
F2 C24 C25 C26 176.7(4) .
C23 C24 C25 C26 -3.2(7) .
C24 C25 C26 C21 2.7(6) .
C22 C21 C26 C25 0.2(5) .
C17 C21 C26 C25 -179.1(3) .
